data_1520888
loop_
_publ_author_name
'Boullay, P.'
'Grebille, D.'
'Hervieu, M.'
'Raveau, B.'
'Suard, E.'

_publ_section_title
;
 Incommensurate nuclear and magnetic structure of the oxygen-deficient
 perovskites (Ba2-3x Bi3x-1) (Fe2x Bi1-2x) O2+3x/2 (0.43<x<0.50)
;
_journal_name_full 'Journal of Solid State Chemistry'
_journal_page_first 450
_journal_page_last 463
_journal_volume 147
_journal_year 1999
_chemical_formula_sum 'Ba2 Bi2 Fe4 O11'
_space_group_IT_number 123
_symmetry_space_group_name_Hall '-P 4 2'
_symmetry_space_group_name_H-M 'P 4/m m m'
_cell_angle_alpha 90
_cell_angle_beta 90
_cell_angle_gamma 90
_cell_formula_units_Z 1
_cell_length_a 3.9804
_cell_length_b 3.9804
_cell_length_c 16.378
_cell_volume 259.486
_citation_journal_id_ASTM JSSCBI
_cod_data_source_file Boullay_JSSCBI_1999_330.cif
_cod_data_source_block Ba2Bi2Fe4O11
_cod_original_cell_volume 259.4862
_cod_database_code 1520888

loop_
_symmetry_equiv_pos_as_xyz
x,y,z
-y,x,z
-x,-y,z
y,-x,z
x,-y,-z
y,x,-z
-x,y,-z
-y,-x,-z
-x,-y,-z
y,-x,-z
x,y,-z
-y,x,-z
-x,y,z
-y,-x,z
x,-y,z
y,x,z

loop_
_atom_site_label
_atom_site_type_symbol
_atom_site_fract_x
_atom_site_fract_y
_atom_site_fract_z
_atom_site_occupancy
_atom_site_U_iso_or_equiv
Fe2 Fe+3 0 0 0.243 1 0.0
Ba1 Ba+2 0.5 0.5 0.116 0.75 0.0
O1 O-2 0 0.5 0 1 0.0
Bi2 Bi+3 0.5 0.5 0.357 0.75 0.0
O3 O-2 0 0.5 0.5 1 0.0
Fe3 Fe+3 0 0 0.5 1 0.0
Fe1 Fe+3 0 0 0 1 0.0
O4 O-2 0 0 0.127 1 0.0
Ba2 Ba+2 0.5 0.5 0.357 0.25 0.0
O5 O-2 0 0 0.384 0.5 0.0
O2 O-2 0 0.5 0.262 1 0.0
Bi1 Bi+3 0.5 0.5 0.116 0.25 0.0
